data_4135281
loop_
_publ_author_name
'Yao, Qi-Jun'
'Xie, Pei-Pei'
'Wu, Yong-Jie'
'Feng, Ya-Lan'
'Teng, Ming-Ya'
'Hong, Xin'
'Shi, Bing-Feng'

_publ_section_title
;
 Enantioselective Synthesis of Atropisomeric Anilides via Pd(II)-Catalyzed
 Asymmetric C-H Olefination.
;
_journal_issue 42
_journal_name_full 'Journal of the American Chemical Society'
_journal_page_first 18266
_journal_page_last 18276
_journal_paper_doi 10.1021/jacs.0c09400
_journal_volume 142
_journal_year 2020
_chemical_absolute_configuration ad
_chemical_formula_moiety 'C31 H26 N2 O5'
_chemical_formula_sum 'C31 H26 N2 O5'
_chemical_formula_weight 506.54
_space_group_crystal_system monoclinic
_space_group_IT_number 4
_space_group_name_Hall 'P 2yb'
_space_group_name_H-M_alt 'P 1 21 1'
_atom_sites_solution_hydrogens geom
_atom_sites_solution_primary dual
_audit_creation_date 2019-04-03
_audit_creation_method
;
Olex2 1.2
(compiled 2018.05.29 svn.r3508 for OlexSys, GUI svn.r5506)
;
_cell_angle_alpha 90
_cell_angle_beta 97.2170(10)
_cell_angle_gamma 90
_cell_formula_units_Z 2
_cell_length_a 7.7185(2)
_cell_length_b 19.1801(6)
_cell_length_c 8.9140(3)
_cell_measurement_reflns_used 9987
_cell_measurement_temperature 170(2)
_cell_measurement_theta_max 68.21
_cell_measurement_theta_min 5.00
_cell_volume 1309.19(7)
_computing_cell_refinement 'SAINT V8.38A (?, 2016)'
_computing_data_reduction 'SAINT V8.38A (?, 2016)'
_computing_molecular_graphics 'Olex2 (Dolomanov et al., 2009)'
_computing_publication_material 'Olex2 (Dolomanov et al., 2009)'
_computing_structure_refinement 'ShelXL (Sheldrick, 2015)'
_computing_structure_solution 'ShelXT (Sheldrick, 2015)'
_diffrn_ambient_temperature 170.0
_diffrn_measured_fraction_theta_full 0.999
_diffrn_measured_fraction_theta_max 0.999
_diffrn_measurement_device_type 'Bruker APEX-II CCD'
_diffrn_measurement_method '\f and \w scans'
_diffrn_radiation_type CuK\a
_diffrn_radiation_wavelength 1.54178
_diffrn_reflns_av_R_equivalents 0.0232
_diffrn_reflns_av_unetI/netI 0.0271
_diffrn_reflns_Laue_measured_fraction_full 0.999
_diffrn_reflns_Laue_measured_fraction_max 0.999
_diffrn_reflns_limit_h_max 9
_diffrn_reflns_limit_h_min -9
_diffrn_reflns_limit_k_max 23
_diffrn_reflns_limit_k_min -23
_diffrn_reflns_limit_l_max 10
_diffrn_reflns_limit_l_min -10
_diffrn_reflns_number 12760
_diffrn_reflns_point_group_measured_fraction_full 0.987
_diffrn_reflns_point_group_measured_fraction_max 0.986
_diffrn_reflns_theta_full 67.679
_diffrn_reflns_theta_max 68.205
_diffrn_reflns_theta_min 4.611
_diffrn_standards_number 0
_exptl_absorpt_coefficient_mu 0.713
_exptl_absorpt_correction_T_max 0.7530
_exptl_absorpt_correction_T_min 0.6368
_exptl_absorpt_correction_type multi-scan
_exptl_absorpt_process_details
;
SADABS-2016/2 (Bruker,2016/2) was used for absorption correction.
wR2(int) was 0.1391 before and 0.0421 after correction.
The Ratio of minimum to maximum transmission is 0.8457.
The \l/2 correction factor is Not present.
;
_exptl_crystal_colour yellow
_exptl_crystal_colour_primary yellow
_exptl_crystal_density_diffrn 1.285
_exptl_crystal_description block
_exptl_crystal_F_000 532
_exptl_crystal_size_max 0.506
_exptl_crystal_size_mid 0.32
_exptl_crystal_size_min 0.244
_refine_diff_density_max 0.109
_refine_diff_density_min -0.188
_refine_diff_density_rms 0.040
_refine_ls_abs_structure_details
;
 Flack x determined using 2243 quotients [(I+)-(I-)]/[(I+)+(I-)]
 (Parsons, Flack and Wagner, Acta Cryst. B69 (2013) 249-259).
;
_refine_ls_abs_structure_Flack 0.03(3)
_refine_ls_extinction_method none
_refine_ls_goodness_of_fit_ref 1.064
_refine_ls_hydrogen_treatment constr
_refine_ls_matrix_type full
_refine_ls_number_parameters 345
_refine_ls_number_reflns 4734
_refine_ls_number_restraints 1
_refine_ls_restrained_S_all 1.064
_refine_ls_R_factor_all 0.0287
_refine_ls_R_factor_gt 0.0287
_refine_ls_shift/su_max 0.000
_refine_ls_shift/su_mean 0.000
_refine_ls_structure_factor_coef Fsqd
_refine_ls_weighting_details 'w=1/[\s^2^(Fo^2^)+(0.0398P)^2^+0.1866P] where P=(Fo^2^+2Fc^2^)/3'
_refine_ls_weighting_scheme calc
_refine_ls_wR_factor_gt 0.0731
_refine_ls_wR_factor_ref 0.0732
_reflns_Friedel_coverage 0.913
_reflns_Friedel_fraction_full 0.973
_reflns_Friedel_fraction_max 0.973
_reflns_number_gt 4726
_reflns_number_total 4734
_reflns_threshold_expression 'I > 2\s(I)'
_cod_data_source_file ja0c09400_si_003.cif
_cod_data_source_block 190401_yqj_h_103_5_2_0m
_cod_depositor_comments 'Adding full bibliography for 4135280--4135281.cif.'
_cod_database_code 4135281
_shelx_shelxl_version_number 2016/6
_shelx_space_group_comment
;
The symmetry employed for this shelxl refinement is uniquely defined
by the following loop, which should always be used as a source of
symmetry information in preference to the above space-group names.
They are only intended as comments.
;
_shelx_estimated_absorpt_t_max 0.845
_shelx_estimated_absorpt_t_min 0.714
_olex2_refinement_description
;
1. Fixed Uiso
 At 1.2 times of:
  All C(H) groups, All C(H,H) groups
 At 1.5 times of:
  All C(H,H,H) groups
2.a Secondary CH2 refined with riding coordinates:
 C7(H7A,H7B)
2.b Aromatic/amide H refined with riding coordinates:
 C1(H1), C2(H2), C3(H3), C4(H4), C9(H9), C10(H10), C11(H11), C12(H12),
 C13(H13), C16(H16), C17(H17), C21(H21), C22(H22), C23(H23), C24(H24), C25(H25),
  C28(H28), C29(H29)
2.c Idealised Me refined as rotating group:
 C27(H27A,H27B,H27C), C31(H31A,H31B,H31C)
;
_olex2_submission_special_instructions 'No special instructions were received'

loop_
_space_group_symop_operation_xyz
'x, y, z'
'-x, y+1/2, -z'

loop_
_atom_site_label
_atom_site_type_symbol
_atom_site_fract_x
_atom_site_fract_y
_atom_site_fract_z
_atom_site_U_iso_or_equiv
_atom_site_adp_type
_atom_site_occupancy
_atom_site_site_symmetry_order
_atom_site_calc_flag
_atom_site_refinement_flags_posn
_atom_site_refinement_flags_adp
_atom_site_refinement_flags_occupancy
_atom_site_disorder_assembly
_atom_site_disorder_group
O1 O 0.31923(17) 0.45399(8) 0.42777(15) 0.0348(3) Uani 1 1 d . . . . .
O2 O 0.5377(2) 0.30244(8) 0.80859(17) 0.0395(3) Uani 1 1 d . . . . .
O3 O 0.6967(3) 0.29637(9) 1.0356(2) 0.0529(5) Uani 1 1 d . . . . .
O4 O 0.1355(2) 0.64044(8) 0.19996(18) 0.0408(4) Uani 1 1 d . . . . .
O5 O -0.0158(2) 0.71684(9) 0.32203(18) 0.0430(4) Uani 1 1 d . . . . .
N1 N 0.7157(2) 0.52600(9) 0.3818(2) 0.0331(4) Uani 1 1 d . . . . .
N2 N 0.45071(18) 0.53580(7) 0.58663(16) 0.0214(3) Uani 1 1 d . . . . .
C1 C 0.8633(3) 0.51069(12) 0.3238(3) 0.0394(5) Uani 1 1 d . . . . .
H1 H 0.932328 0.548368 0.295712 0.047 Uiso 1 1 calc R . . . .
C2 C 0.9211(3) 0.44435(12) 0.3025(2) 0.0370(5) Uani 1 1 d . . . . .
H2 H 1.028922 0.436540 0.264304 0.044 Uiso 1 1 calc R . . . .
C3 C 0.8199(3) 0.38953(13) 0.3376(3) 0.0482(6) Uani 1 1 d . . . . .
H3 H 0.855505 0.342844 0.323281 0.058 Uiso 1 1 calc R . . . .
C4 C 0.6650(3) 0.40347(11) 0.3940(3) 0.0427(5) Uani 1 1 d . . . . .
H4 H 0.590628 0.366569 0.417169 0.051 Uiso 1 1 calc R . . . .
C5 C 0.6202(2) 0.47202(9) 0.41630(19) 0.0240(4) Uani 1 1 d . . . . .
C6 C 0.4509(2) 0.48638(9) 0.47754(19) 0.0236(4) Uani 1 1 d . . . . .
C7 C 0.2844(2) 0.54948(10) 0.6498(2) 0.0250(4) Uani 1 1 d . . . . .
H7A H 0.185285 0.543351 0.568896 0.030 Uiso 1 1 calc R . . . .
H7B H 0.283401 0.598433 0.684876 0.030 Uiso 1 1 calc R . . . .
C8 C 0.2603(2) 0.50165(10) 0.7795(2) 0.0288(4) Uani 1 1 d . . . . .
C9 C 0.1821(4) 0.43708(12) 0.7527(3) 0.0515(6) Uani 1 1 d . . . . .
H9 H 0.136810 0.423844 0.652744 0.062 Uiso 1 1 calc R . . . .
C10 C 0.1701(6) 0.39211(16) 0.8716(6) 0.0936(16) Uani 1 1 d . . . . .
H10 H 0.117142 0.347701 0.853402 0.112 Uiso 1 1 calc R . . . .
C11 C 0.2350(6) 0.4114(2) 1.0172(5) 0.0987(17) Uani 1 1 d . . . . .
H11 H 0.229601 0.379686 1.098365 0.118 Uiso 1 1 calc R . . . .
C12 C 0.3069(5) 0.4760(2) 1.0450(3) 0.0763(12) Uani 1 1 d . . . . .
H12 H 0.347756 0.489642 1.145679 0.092 Uiso 1 1 calc R . . . .
C13 C 0.3204(3) 0.52160(14) 0.9262(2) 0.0426(5) Uani 1 1 d . . . . .
H13 H 0.370679 0.566419 0.945416 0.051 Uiso 1 1 calc R . . . .
C14 C 0.6082(2) 0.56079(9) 0.67344(19) 0.0217(3) Uani 1 1 d . . . . .
C15 C 0.7021(2) 0.51618(9) 0.77646(19) 0.0236(3) Uani 1 1 d . . . . .
C16 C 0.8515(2) 0.54267(10) 0.8686(2) 0.0271(4) Uani 1 1 d . . . . .
H16 H 0.918538 0.512349 0.937407 0.033 Uiso 1 1 calc R . . . .
C17 C 0.8998(3) 0.61023(10) 0.8601(2) 0.0291(4) Uani 1 1 d . . . . .
H17 H 0.998487 0.626735 0.924779 0.035 Uiso 1 1 calc R . . . .
C18 C 0.8055(2) 0.65700(10) 0.7561(2) 0.0260(4) Uani 1 1 d . . . . .
C19 C 0.6578(2) 0.63203(9) 0.65788(19) 0.0227(3) Uani 1 1 d . . . . .
C20 C 0.5696(2) 0.68023(9) 0.5509(2) 0.0248(4) Uani 1 1 d . . . . .
C21 C 0.6274(3) 0.74834(10) 0.5488(2) 0.0309(4) Uani 1 1 d . . . . .
H21 H 0.568342 0.779921 0.477763 0.037 Uiso 1 1 calc R . . . .
C22 C 0.7705(3) 0.77243(10) 0.6482(2) 0.0339(4) Uani 1 1 d . . . . .
H22 H 0.806182 0.819745 0.644860 0.041 Uiso 1 1 calc R . . . .
C23 C 0.8579(3) 0.72754(10) 0.7493(2) 0.0317(4) Uani 1 1 d . . . . .
H23 H 0.955087 0.743785 0.816149 0.038 Uiso 1 1 calc R . . . .
C24 C 0.6486(2) 0.44352(9) 0.7926(2) 0.0239(4) Uani 1 1 d . . . . .
H24 H 0.560646 0.426124 0.717785 0.029 Uiso 1 1 calc R . . . .
C25 C 0.7109(3) 0.39953(11) 0.9014(2) 0.0352(4) Uani 1 1 d . . . . .
H25 H 0.802581 0.413681 0.976395 0.042 Uiso 1 1 calc R . . . .
C26 C 0.6376(3) 0.32910(10) 0.9055(2) 0.0299(4) Uani 1 1 d . . . . .
C27 C 0.6214(4) 0.22875(13) 1.0558(3) 0.0530(6) Uani 1 1 d . . . . .
H27A H 0.643208 0.198130 0.972148 0.080 Uiso 1 1 calc GR . . . .
H27B H 0.495201 0.233600 1.057248 0.080 Uiso 1 1 calc GR . . . .
H27C H 0.674481 0.208549 1.151637 0.080 Uiso 1 1 calc GR . . . .
C28 C 0.4206(2) 0.66186(9) 0.43652(19) 0.0252(4) Uani 1 1 d . . . . .
H28 H 0.432162 0.623481 0.371138 0.030 Uiso 1 1 calc R . . . .
C29 C 0.2715(3) 0.69715(10) 0.4221(2) 0.0299(4) Uani 1 1 d . . . . .
H29 H 0.256731 0.733780 0.491117 0.036 Uiso 1 1 calc R . . . .
C30 C 0.1282(3) 0.68098(10) 0.3019(2) 0.0302(4) Uani 1 1 d . . . . .
C31 C -0.1695(3) 0.70308(14) 0.2156(3) 0.0484(6) Uani 1 1 d . . . . .
H31A H -0.141643 0.709885 0.112281 0.073 Uiso 1 1 calc GR . . . .
H31B H -0.263123 0.735138 0.234672 0.073 Uiso 1 1 calc GR . . . .
H31C H -0.207743 0.654913 0.227631 0.073 Uiso 1 1 calc GR . . . .

loop_
_atom_site_aniso_label
_atom_site_aniso_U_11
_atom_site_aniso_U_22
_atom_site_aniso_U_33
_atom_site_aniso_U_23
_atom_site_aniso_U_13
_atom_site_aniso_U_12
O1 0.0253(7) 0.0470(8) 0.0316(7) -0.0122(6) 0.0022(5) -0.0100(6)
O2 0.0471(8) 0.0308(7) 0.0381(8) -0.0022(6) -0.0044(7) -0.0068(6)
O3 0.0690(11) 0.0346(8) 0.0483(9) 0.0184(7) -0.0193(8) -0.0146(8)
O4 0.0361(8) 0.0425(8) 0.0403(8) -0.0086(7) -0.0086(6) 0.0061(6)
O5 0.0316(8) 0.0502(9) 0.0448(8) -0.0028(7) -0.0042(6) 0.0121(6)
N1 0.0324(8) 0.0302(8) 0.0389(9) 0.0003(7) 0.0123(7) -0.0014(7)
N2 0.0181(7) 0.0246(7) 0.0209(7) 0.0005(5) 0.0008(5) 0.0006(6)
C1 0.0324(10) 0.0432(12) 0.0451(12) 0.0035(10) 0.0147(9) -0.0045(9)
C2 0.0250(9) 0.0511(13) 0.0352(10) -0.0094(9) 0.0048(7) 0.0031(9)
C3 0.0427(12) 0.0358(11) 0.0683(16) -0.0143(11) 0.0157(11) 0.0049(9)
C4 0.0390(11) 0.0286(10) 0.0629(14) -0.0060(10) 0.0165(10) -0.0035(8)
C5 0.0233(8) 0.0268(9) 0.0212(8) -0.0038(7) 0.0005(7) -0.0026(7)
C6 0.0225(8) 0.0276(9) 0.0200(8) 0.0004(7) -0.0005(7) -0.0015(7)
C7 0.0208(8) 0.0303(9) 0.0240(8) 0.0006(7) 0.0033(6) 0.0036(7)
C8 0.0277(9) 0.0301(9) 0.0305(9) 0.0018(7) 0.0120(7) 0.0066(7)
C9 0.0594(15) 0.0327(11) 0.0712(16) -0.0060(11) 0.0429(13) -0.0039(11)
C10 0.125(3) 0.0355(14) 0.144(4) 0.0212(17) 0.112(3) 0.0170(16)
C11 0.129(3) 0.083(3) 0.104(3) 0.067(2) 0.093(3) 0.071(2)
C12 0.074(2) 0.122(3) 0.0375(14) 0.0337(17) 0.0280(14) 0.059(2)
C13 0.0393(11) 0.0610(14) 0.0290(10) 0.0051(9) 0.0096(8) 0.0183(10)
C14 0.0203(8) 0.0251(8) 0.0194(8) -0.0021(6) 0.0020(6) 0.0009(6)
C15 0.0237(8) 0.0246(8) 0.0223(8) -0.0026(7) 0.0025(6) 0.0003(7)
C16 0.0248(8) 0.0289(9) 0.0261(9) -0.0001(7) -0.0031(7) 0.0042(7)
C17 0.0245(9) 0.0308(9) 0.0300(9) -0.0046(7) -0.0039(7) -0.0001(7)
C18 0.0252(8) 0.0262(9) 0.0262(9) -0.0038(7) 0.0009(7) 0.0013(7)
C19 0.0238(8) 0.0228(8) 0.0216(8) -0.0030(6) 0.0030(6) 0.0003(6)
C20 0.0268(9) 0.0230(8) 0.0245(8) -0.0018(7) 0.0030(7) 0.0021(7)
C21 0.0353(10) 0.0244(9) 0.0325(10) 0.0013(7) 0.0023(8) 0.0028(7)
C22 0.0383(10) 0.0215(9) 0.0411(11) -0.0019(8) 0.0022(8) -0.0040(8)
C23 0.0297(9) 0.0294(9) 0.0345(10) -0.0063(8) -0.0012(8) -0.0047(8)
C24 0.0218(8) 0.0257(9) 0.0235(8) -0.0018(7) 0.0001(6) 0.0019(7)
C25 0.0387(11) 0.0282(9) 0.0348(10) 0.0032(8) -0.0107(8) -0.0053(8)
C26 0.0321(9) 0.0260(9) 0.0306(10) 0.0020(7) 0.0000(8) 0.0029(8)
C27 0.0681(16) 0.0332(11) 0.0556(14) 0.0166(11) -0.0008(12) -0.0115(11)
C28 0.0319(9) 0.0211(8) 0.0218(8) 0.0023(6) 0.0003(7) -0.0007(7)
C29 0.0322(10) 0.0271(9) 0.0293(9) -0.0010(7) -0.0004(8) 0.0019(8)
C30 0.0303(10) 0.0279(9) 0.0315(10) 0.0069(8) 0.0002(7) 0.0028(7)
C31 0.0312(11) 0.0513(13) 0.0585(14) 0.0017(11) -0.0104(10) 0.0085(10)

loop_
_atom_type_symbol
_atom_type_description
_atom_type_scat_dispersion_real
_atom_type_scat_dispersion_imag
_atom_type_scat_source
C C 0.0181 0.0091 'International Tables Vol C Tables 4.2.6.8 and 6.1.1.4'
H H 0.0000 0.0000 'International Tables Vol C Tables 4.2.6.8 and 6.1.1.4'
N N 0.0311 0.0180 'International Tables Vol C Tables 4.2.6.8 and 6.1.1.4'
O O 0.0492 0.0322 'International Tables Vol C Tables 4.2.6.8 and 6.1.1.4'

loop_
_geom_angle_atom_site_label_1
_geom_angle_atom_site_label_2
_geom_angle_atom_site_label_3
_geom_angle
_geom_angle_site_symmetry_1
_geom_angle_site_symmetry_3
_geom_angle_publ_flag
C26 O3 C27 115.36(18) . . ?
C30 O5 C31 116.40(18) . . ?
C5 N1 C1 116.17(17) . . ?
C6 N2 C7 118.19(14) . . ?
C6 N2 C14 122.73(14) . . ?
C14 N2 C7 116.65(14) . . ?
N1 C1 H1 117.8 . . ?
N1 C1 C2 124.3(2) . . ?
C2 C1 H1 117.8 . . ?
C1 C2 H2 120.8 . . ?
C3 C2 C1 118.5(2) . . ?
C3 C2 H2 120.8 . . ?
C2 C3 H3 120.7 . . ?
C2 C3 C4 118.7(2) . . ?
C4 C3 H3 120.7 . . ?
C3 C4 H4 120.6 . . ?
C5 C4 C3 118.8(2) . . ?
C5 C4 H4 120.6 . . ?
N1 C5 C4 123.55(18) . . ?
N1 C5 C6 118.27(16) . . ?
C4 C5 C6 118.14(17) . . ?
O1 C6 N2 122.50(17) . . ?
O1 C6 C5 119.65(16) . . ?
N2 C6 C5 117.85(14) . . ?
N2 C7 H7A 109.2 . . ?
N2 C7 H7B 109.2 . . ?
N2 C7 C8 112.25(14) . . ?
H7A C7 H7B 107.9 . . ?
C8 C7 H7A 109.2 . . ?
C8 C7 H7B 109.2 . . ?
C9 C8 C7 120.3(2) . . ?
C13 C8 C7 119.85(19) . . ?
C13 C8 C9 119.8(2) . . ?
C8 C9 H9 120.1 . . ?
C10 C9 C8 119.8(3) . . ?
C10 C9 H9 120.1 . . ?
C9 C10 H10 119.9 . . ?
C9 C10 C11 120.2(3) . . ?
C11 C10 H10 119.9 . . ?
C10 C11 H11 119.9 . . ?
C12 C11 C10 120.2(3) . . ?
C12 C11 H11 119.9 . . ?
C11 C12 H12 120.0 . . ?
C11 C12 C13 120.1(3) . . ?
C13 C12 H12 120.0 . . ?
C8 C13 C12 119.9(3) . . ?
C8 C13 H13 120.1 . . ?
C12 C13 H13 120.1 . . ?
C15 C14 N2 119.03(15) . . ?
C15 C14 C19 121.89(16) . . ?
C19 C14 N2 118.97(15) . . ?
C14 C15 C16 118.61(16) . . ?
C14 C15 C24 121.34(15) . . ?
C16 C15 C24 120.05(15) . . ?
C15 C16 H16 119.4 . . ?
C17 C16 C15 121.24(17) . . ?
C17 C16 H16 119.4 . . ?
C16 C17 H17 119.4 . . ?
C16 C17 C18 121.22(17) . . ?
C18 C17 H17 119.4 . . ?
C17 C18 C19 119.40(17) . . ?
C23 C18 C17 120.35(17) . . ?
C23 C18 C19 120.26(16) . . ?
C14 C19 C20 124.67(16) . . ?
C18 C19 C14 117.58(16) . . ?
C18 C19 C20 117.75(16) . . ?
C19 C20 C28 124.48(16) . . ?
C21 C20 C19 119.42(16) . . ?
C21 C20 C28 116.07(16) . . ?
C20 C21 H21 118.9 . . ?
C20 C21 C22 122.13(17) . . ?
C22 C21 H21 118.9 . . ?
C21 C22 H22 120.2 . . ?
C23 C22 C21 119.63(17) . . ?
C23 C22 H22 120.2 . . ?
C18 C23 H23 119.6 . . ?
C22 C23 C18 120.80(18) . . ?
C22 C23 H23 119.6 . . ?
C15 C24 H24 116.8 . . ?
C25 C24 C15 126.47(16) . . ?
C25 C24 H24 116.8 . . ?
C24 C25 H25 120.1 . . ?
C24 C25 C26 119.82(17) . . ?
C26 C25 H25 120.1 . . ?
O2 C26 O3 122.66(18) . . ?
O2 C26 C25 126.21(18) . . ?
O3 C26 C25 111.13(17) . . ?
O3 C27 H27A 109.5 . . ?
O3 C27 H27B 109.5 . . ?
O3 C27 H27C 109.5 . . ?
H27A C27 H27B 109.5 . . ?
H27A C27 H27C 109.5 . . ?
H27B C27 H27C 109.5 . . ?
C20 C28 H28 118.8 . . ?
C29 C28 C20 122.31(16) . . ?
C29 C28 H28 118.8 . . ?
C28 C29 H29 119.1 . . ?
C28 C29 C30 121.71(18) . . ?
C30 C29 H29 119.1 . . ?
O4 C30 O5 123.50(18) . . ?
O4 C30 C29 125.73(18) . . ?
O5 C30 C29 110.76(17) . . ?
O5 C31 H31A 109.5 . . ?
O5 C31 H31B 109.5 . . ?
O5 C31 H31C 109.5 . . ?
H31A C31 H31B 109.5 . . ?
H31A C31 H31C 109.5 . . ?
H31B C31 H31C 109.5 . . ?

loop_
_geom_bond_atom_site_label_1
_geom_bond_atom_site_label_2
_geom_bond_distance
_geom_bond_site_symmetry_2
_geom_bond_publ_flag
O1 C6 1.226(2) . ?
O2 C26 1.198(3) . ?
O3 C26 1.347(2) . ?
O3 C27 1.442(3) . ?
O4 C30 1.203(3) . ?
O5 C30 1.338(3) . ?
O5 C31 1.447(3) . ?
N1 C1 1.342(3) . ?
N1 C5 1.329(2) . ?
N2 C6 1.358(2) . ?
N2 C7 1.488(2) . ?
N2 C14 1.439(2) . ?
C1 H1 0.9500 . ?
C1 C2 1.370(3) . ?
C2 H2 0.9500 . ?
C2 C3 1.369(4) . ?
C3 H3 0.9500 . ?
C3 C4 1.380(3) . ?
C4 H4 0.9500 . ?
C4 C5 1.380(3) . ?
C5 C6 1.503(2) . ?
C7 H7A 0.9900 . ?
C7 H7B 0.9900 . ?
C7 C8 1.506(3) . ?
C8 C9 1.385(3) . ?
C8 C13 1.385(3) . ?
C9 H9 0.9500 . ?
C9 C10 1.379(4) . ?
C10 H10 0.9500 . ?
C10 C11 1.382(7) . ?
C11 H11 0.9500 . ?
C11 C12 1.367(7) . ?
C12 H12 0.9500 . ?
C12 C13 1.387(4) . ?
C13 H13 0.9500 . ?
C14 C15 1.390(2) . ?
C14 C19 1.430(2) . ?
C15 C16 1.423(2) . ?
C15 C24 1.466(2) . ?
C16 H16 0.9500 . ?
C16 C17 1.353(3) . ?
C17 H17 0.9500 . ?
C17 C18 1.423(3) . ?
C18 C19 1.430(2) . ?
C18 C23 1.415(3) . ?
C19 C20 1.437(2) . ?
C20 C21 1.381(3) . ?
C20 C28 1.481(2) . ?
C21 H21 0.9500 . ?
C21 C22 1.405(3) . ?
C22 H22 0.9500 . ?
C22 C23 1.363(3) . ?
C23 H23 0.9500 . ?
C24 H24 0.9500 . ?
C24 C25 1.329(3) . ?
C25 H25 0.9500 . ?
C25 C26 1.467(3) . ?
C27 H27A 0.9800 . ?
C27 H27B 0.9800 . ?
C27 H27C 0.9800 . ?
C28 H28 0.9500 . ?
C28 C29 1.328(3) . ?
C29 H29 0.9500 . ?
C29 C30 1.473(3) . ?
C31 H31A 0.9800 . ?
C31 H31B 0.9800 . ?
C31 H31C 0.9800 . ?
